data_1550523
loop_
_publ_author_name
'Mitcov, Dmitri'
'Pedersen, Anders Hjordt'
'Ceccato, Marcel'
'Gelardi, Rikke Munch'
'Hassenkam, Tue'
'Konstantatos, Andreas'
'Reinholdt, Anders'
'S\/orensen, Mikkel A.'
'Thulstrup, Peter Waaben Waaben'
'Vinum, Morten Gotthold'
'Wilhelm, Fabrice'
'Rogalev, Andrei'
'Wernsdorfer, Wolfgang'
'Brechin, Euan K.'
'Piligkos, Stergios'

_publ_section_title
;
 Molecular multifunctionality preservation upon surface deposition for a
 chiral Single-Molecule Magnet
;
_journal_name_full 'Chemical Science'
_journal_paper_doi 10.1039/C8SC04917C
_journal_year 2019
_chemical_absolute_configuration unk
_chemical_formula_moiety 'C78 H102 Mn9 N6 O28 S6, Cl'
_chemical_formula_sum 'C78 H102 Cl Mn9 N6 O28 S6'
_chemical_formula_weight 2293.92
_chemical_name_systematic 'Mn9-lipoate Lambda-Lambda enantiomer'
_space_group_crystal_system orthorhombic
_space_group_IT_number 19
_space_group_name_Hall 'P 2ac 2ab'
_space_group_name_H-M_alt 'P 21 21 21'
_symmetry_space_group_name_Hall 'P 2ac 2ab'
_symmetry_space_group_name_H-M 'P 21 21 21'
_atom_sites_solution_hydrogens mixed
_atom_sites_solution_primary direct
_audit_creation_date 2018-04-26
_audit_creation_method
;
Olex2 1.2
(compiled 2018.04.18 svn.r3501 for OlexSys, GUI svn.r5488)
;
_audit_update_record
;
2018-04-26 deposited with the CCDC.
2019-01-24 downloaded from the CCDC.
;
_cell_angle_alpha 90
_cell_angle_beta 90
_cell_angle_gamma 90
_cell_formula_units_Z 4
_cell_length_a 13.3925(3)
_cell_length_b 25.1226(8)
_cell_length_c 27.0041(9)
_cell_measurement_reflns_used 9935
_cell_measurement_temperature 120
_cell_measurement_theta_max 26.384
_cell_measurement_theta_min 2.215
_cell_volume 9085.6(5)
_computing_cell_refinement 'SAINT v8.37A (Bruker, 2015)'
_computing_data_reduction 'SAINT v8.37A (Bruker, 2015)'
_computing_molecular_graphics 'Olex2 (Dolomanov et al., 2009)'
_computing_publication_material 'Olex2 (Dolomanov et al., 2009)'
_computing_structure_refinement 'ShelXL (Sheldrick, 2015)'
_computing_structure_solution 'ShelXS (Sheldrick, 2008)'
_diffrn_ambient_temperature 120
_diffrn_detector 'Bruker APEX2 area detector'
_diffrn_detector_area_resol_mean 7.9
_diffrn_detector_type 'CCD area detector'
_diffrn_measured_fraction_theta_full 0.998
_diffrn_measured_fraction_theta_max 0.998
_diffrn_measurement_device 'three-circle diffractometer'
_diffrn_measurement_device_type 'Bruker APEX-II CCD'
_diffrn_measurement_method '\f and \w scans'
_diffrn_radiation_monochromator 'mirror optics'
_diffrn_radiation_probe x-ray
_diffrn_radiation_type MoK\a
_diffrn_radiation_wavelength 0.71073
_diffrn_reflns_av_R_equivalents 0.0537
_diffrn_reflns_av_unetI/netI 0.0326
_diffrn_reflns_Laue_measured_fraction_full 0.998
_diffrn_reflns_Laue_measured_fraction_max 0.998
_diffrn_reflns_limit_h_max 16
_diffrn_reflns_limit_h_min -15
_diffrn_reflns_limit_k_max 30
_diffrn_reflns_limit_k_min -30
_diffrn_reflns_limit_l_max 32
_diffrn_reflns_limit_l_min -32
_diffrn_reflns_number 115106
_diffrn_reflns_point_group_measured_fraction_full 0.999
_diffrn_reflns_point_group_measured_fraction_max 0.999
_diffrn_reflns_theta_full 25.242
_diffrn_reflns_theta_max 25.673
_diffrn_reflns_theta_min 2.214
_diffrn_source 'microfocus sealed X-ray tube'
_diffrn_source_type 'Incoatec I\ms'
_diffrn_standards_number 0
_exptl_absorpt_coefficient_mu 1.455
_exptl_absorpt_correction_T_max 0.7454
_exptl_absorpt_correction_T_min 0.6564
_exptl_absorpt_correction_type multi-scan
_exptl_absorpt_process_details
'SADABS-2016/2 (Bruker,2016/2) was used for absorption correction. wR2(int) was 0.0960 before and 0.0667 after correction. The Ratio of minimum to maximum transmission is 0.8806. The \l/2 correction factor is Not present.'
_exptl_crystal_colour 'dark brown'
_exptl_crystal_colour_modifier dark
_exptl_crystal_colour_primary brown
_exptl_crystal_density_diffrn 1.677
_exptl_crystal_description prism
_exptl_crystal_F_000 4696
_exptl_crystal_preparation 'Magnetic properties'
_exptl_crystal_recrystallization_method 'slow ether diffusion into methanol solution containing the reaction mixture'
_exptl_crystal_size_max 0.41
_exptl_crystal_size_mid 0.116
_exptl_crystal_size_min 0.112
_refine_diff_density_max 2.408
_refine_diff_density_min -1.537
_refine_diff_density_rms 0.133
_refine_ls_abs_structure_details
;
 Flack x determined using 6727 quotients [(I+)-(I-)]/[(I+)+(I-)]
 (Parsons and Flack (2004), Acta Cryst. A60, s61).
;
_refine_ls_abs_structure_Flack 0.009(5)
_refine_ls_extinction_method none
_refine_ls_goodness_of_fit_ref 1.037
_refine_ls_hydrogen_treatment mixed
_refine_ls_matrix_type full
_refine_ls_number_parameters 1066
_refine_ls_number_reflns 17242
_refine_ls_number_restraints 164
_refine_ls_restrained_S_all 1.045
_refine_ls_R_factor_all 0.0661
_refine_ls_R_factor_gt 0.0591
_refine_ls_shift/su_max 0.001
_refine_ls_shift/su_mean 0.000
_refine_ls_structure_factor_coef Fsqd
_refine_ls_weighting_details 'w=1/[\s^2^(Fo^2^)+(0.1074P)^2^+28.4024P] where P=(Fo^2^+2Fc^2^)/3'
_refine_ls_weighting_scheme calc
_refine_ls_wR_factor_gt 0.1619
_refine_ls_wR_factor_ref 0.1696
_reflns_Friedel_coverage 0.834
_reflns_Friedel_fraction_full 0.999
_reflns_Friedel_fraction_max 0.999
_reflns_number_gt 15761
_reflns_number_total 17242
_reflns_threshold_expression 'I > 2\s(I)'
_cod_data_source_file c8sc04917c2.cif
_cod_data_source_block mo_d8v3362_0m-fin
_cod_database_code 1550523
_shelxl_version_number 2013-3
_shelx_space_group_comment
;
The symmetry employed for this shelxl refinement is uniquely defined
by the following loop, which should always be used as a source of
symmetry information in preference to the above space-group names.
They are only intended as comments.
;
_shelx_estimated_absorpt_t_max 0.854
_shelx_estimated_absorpt_t_min 0.587
_olex2_refinement_description
;
1. Fixed Uiso
 At 1.2 times of:
  All C(H) groups, All C(H,H) groups
 At 1.5 times of:
  All C(H,H,H) groups, All O(H) groups
2. Restrained distances
 O17-H17
 0.85 with sigma of 0.01
 O22-H22
 0.85 with sigma of 0.01
 O28-H28
 0.85 with sigma of 0.01
 C3AA-C0AA
 1.4 with sigma of 0.02
 S2-S1
 2.1 with sigma of 0.02
 C9-C4AA
 1.4 with sigma of 0.02
 C4AA-C5AA
 1.4 with sigma of 0.02
 C5AA-C6AA
 1.4 with sigma of 0.02
 C5AA-C7AA
 1.4 with sigma of 0.02
 C9-C12
 1.4 with sigma of 0.02
 C12-C5AA
 1.4 with sigma of 0.02
 S1-C4AA
 1.7 with sigma of 0.02
 C9-S1
 2.7 with sigma of 0.02
 C6AA-S2
 1.7 with sigma of 0.02
 H4AA-H5AA
 2 with sigma of 0.02
 C11-C9
 1.4 with sigma of 0.02
 C1AA-C2AA
 1.4 with sigma of 0.02
 H2AB-H11C
 2 with sigma of 0.02
 C2AA-C11
 1.5 with sigma of 0.02
 C1AA-C7
 1.4 with sigma of 0.02
 C74-H17
 1.881577 with sigma of 0.02
 Mn6-H17
 2.74094 with sigma of 0.02
 C63-H22
 1.895795 with sigma of 0.02
 Mn9-H22
 2.764561 with sigma of 0.02
 C39-H28
 1.897491 with sigma of 0.02
 Mn3-H28
 2.825508 with sigma of 0.02
3. Uiso/Uaniso restraints and constraints
Uanis(S34) \\sim Ueq, Uanis(S20) \\sim Ueq, Uanis(C106) \\sim Ueq, Uanis(C114)
\\sim Ueq, Uanis(C4) \\sim Ueq: with sigma of 0.01 and sigma for terminal atoms
of 0.02
Uanis(S0AA) \\sim Ueq, Uanis(S2) \\sim Ueq, Uanis(S1AA) \\sim Ueq, Uanis(S1)
\\sim Ueq: with sigma of 0.01 and sigma for terminal atoms of 0.02
Uanis(C35) \\sim Ueq, Uanis(C21) \\sim Ueq, Uanis(C15) \\sim Ueq, Uanis(C26)
\\sim Ueq, Uanis(C17) \\sim Ueq: with sigma of 0.01 and sigma for terminal
atoms of 0.02
Uanis(C6AA) \\sim Ueq, Uanis(C5AA) \\sim Ueq, Uanis(C7AA) \\sim Ueq,
Uanis(C4AA) \\sim Ueq, Uanis(C12) \\sim Ueq, Uanis(C9) \\sim Ueq, Uanis(C11)
\\sim Ueq, Uanis(C2AA) \\sim Ueq, Uanis(C1AA) \\sim Ueq: with sigma of 0.01 and
sigma for terminal atoms of 0.02
Uanis(S34) = Uanis(S20)
Uanis(C90) = Uanis(C158) = Uanis(C100)
Uanis(C104) = Uanis(C78) = Uanis(C6) = Uanis(C13) = Uanis(C23) = Uanis(C10)
Uanis(C8) = Uanis(C46) = Uanis(C81)
Uanis(S0AA) = Uanis(S1)
Uanis(S2) = Uanis(S1AA)
Uanis(C1AA) = Uanis(C2AA)
Uanis(C11) = Uanis(C9) = Uanis(C12) = Uanis(C4AA) = Uanis(C7AA) = Uanis(C5AA) =
Uanis(C6AA) = Uanis(C35) = Uanis(C21) = Uanis(C15) = Uanis(C26) = Uanis(C17)
4. Others
 Fixed Sof: S1(0.5) S2(0.5) C6AA(0.5) C4AA(0.5) S0AA(0.5) S1AA(0.5) C12(0.5)
 C7AA(0.5)
5.a Ternary CH refined with riding coordinates:
 C106(H106), C15(H15), C4AA(H4AA)
5.b Secondary CH2 refined with riding coordinates:
 C90(H90A,H90B), C100(H10A,H10B), C105(H10C,H10D), C114(H11A,H11B), C158(H15A,
 H15B), C17(H17A,H17B), C21(H21A,H21B), C26(H26A,H26B), C0AA(H0AA,H0AB),
 C35(H35A,H35B), C4(H4A,H4B), C3AA(H3AA,H3AB), C1AA(H1AA,H1AB), C2AA(H2AA,H2AB),
  C5AA(H5AA,H5AB), C6AA(H6AA,H6AB), C9(H9A,H9B), C11(H11C,H11D)
5.c Aromatic/amide H refined with riding coordinates:
 C30(H30), C42(H42), C43(H43), C44(H44), C45(H45), C51(H51), C54(H54),
 C58(H58), C59(H59), C69(H69), C72(H72), C73(H73), C79(H79), C80(H80), C83(H83),
  C84(H84), C86(H86), C95(H95), C98(H98), C126(H126), C6(H6), C10(H10),
 C13(H13), C23(H23)
5.d Idealised Me refined as rotating group:
 C39(H39A,H39B,H39C), C46(H46A,H46B,H46C), C52(H52A,H52B,H52C), C55(H55A,H55B,
 H55C), C62(H62A,H62B,H62C), C63(H63A,H63B,H63C), C66(H66A,H66B,H66C), C70(H70A,
 H70B,H70C), C74(H74A,H74B,H74C), C81(H81A,H81B,H81C), C85(H85A,H85B,H85C),
 C8(H8A,H8B,H8C)
;
_olex2_submission_special_instructions 'No special instructions were received'

loop_
_space_group_symop_operation_xyz
'x, y, z'
'-x+1/2, -y, z+1/2'
'x+1/2, -y+1/2, -z'
'-x, y+1/2, -z+1/2'

loop_
_atom_site_label
_atom_site_type_symbol
_atom_site_fract_x
_atom_site_fract_y
_atom_site_fract_z
_atom_site_U_iso_or_equiv
_atom_site_adp_type
_atom_site_occupancy
_atom_site_site_symmetry_order
_atom_site_calc_flag
_atom_site_refinement_flags_posn
_atom_site_refinement_flags_adp
_atom_site_refinement_flags_occupancy
_atom_site_disorder_assembly
_atom_site_disorder_group
Mn1 Mn -0.55363(10) -0.70133(5) -0.21363(5) 0.0225(3) Uani 1 1 d . . . . .
Mn2 Mn -0.73263(9) -0.68542(5) -0.28851(5) 0.0216(3) Uani 1 1 d . . . . .
Mn3 Mn -0.35138(9) -0.74634(5) -0.35458(4) 0.0186(3) Uani 1 1 d D . . . .
Mn4 Mn -0.37939(11) -0.73861(6) -0.15451(5) 0.0310(3) Uani 1 1 d . . . . .
Mn5 Mn -0.60407(9) -0.77137(5) -0.32531(5) 0.0201(3) Uani 1 1 d . . . . .
Mn6 Mn -0.33218(9) -0.67333(5) -0.25693(5) 0.0208(3) Uani 1 1 d D . . . .
Mn7 Mn -0.39533(10) -0.80994(5) -0.25103(5) 0.0221(3) Uani 1 1 d . . . . .
Mn8 Mn -0.45217(10) -0.86589(5) -0.34299(5) 0.0260(3) Uani 1 1 d . . . . .
Mn9 Mn -0.51061(9) -0.65060(4) -0.33443(4) 0.0182(3) Uani 1 1 d D . . . .
Cl1 Cl -0.21592(18) -0.58943(10) -0.39645(9) 0.0363(5) Uani 1 1 d . . . . .
O2 O -0.4268(4) -0.7423(2) -0.2225(2) 0.0237(12) Uani 1 1 d . . . . .
O3 O -0.3859(4) -0.6832(2) -0.3209(2) 0.0187(11) Uani 1 1 d . . . . .
O4 O -0.4715(4) -0.7965(2) -0.3128(2) 0.0212(12) Uani 1 1 d . . . . .
O5 O -0.5386(4) -0.7030(2) -0.3849(2) 0.0215(12) Uani 1 1 d . . . . .
O6 O -0.7324(4) -0.7387(2) -0.3397(2) 0.0234(12) Uani 1 1 d . . . . .
O7 O -0.6383(4) -0.6189(2) -0.3418(2) 0.0214(12) Uani 1 1 d . . . . .
O8 O -0.6214(5) -0.8149(2) -0.3826(2) 0.0304(14) Uani 1 1 d . . . . .
S9 S -0.9202(6) -0.9242(3) -0.0736(2) 0.116(2) Uani 1 1 d . . . . .
O10 O -0.6565(5) -0.7573(3) -0.1853(3) 0.0342(15) Uani 1 1 d . . . . .
S11 S -0.9524(5) -0.8813(3) -0.0108(2) 0.1066(17) Uani 1 1 d . . . . .
O12 O -0.5951(4) -0.7087(2) -0.2817(2) 0.0200(11) Uani 1 1 d . . . . .
O13 O -0.2846(5) -0.8222(3) -0.2066(3) 0.0342(15) Uani 1 1 d . . . . .
N14 N -0.2272(5) -0.7261(3) -0.2727(3) 0.0221(14) Uani 1 1 d . . . . .
O15 O -0.3590(5) -0.8731(2) -0.2890(3) 0.0303(14) Uani 1 1 d . . . . .
O16 O -0.2799(4) -0.6712(3) -0.1920(2) 0.0263(13) Uani 1 1 d . . . . .
O17 O -0.2408(5) -0.6074(3) -0.2841(2) 0.0332(15) Uani 1 1 d D . . . .
H17 H -0.236(7) -0.601(2) -0.3151(6) 0.050 Uiso 1 1 d DR . . . .
O18 O -0.2591(4) -0.7674(2) -0.3027(2) 0.0249(13) Uani 1 1 d . . . . .
O19 O -0.4411(4) -0.6282(2) -0.2376(2) 0.0248(12) Uani 1 1 d . . . . .
S20 S -0.9015(6) -0.5742(3) 0.0238(3) 0.1347(18) Uani 1 1 d . U . . .
O21 O -0.8555(4) -0.6586(2) -0.3058(2) 0.0289(14) Uani 1 1 d . . . . .
O22 O -0.4409(5) -0.5935(3) -0.3853(2) 0.0287(13) Uani 1 1 d D . . . .
H22 H -0.3774(16) -0.589(3) -0.385(2) 0.043 Uiso 1 1 d DR . . . .
O23 O -0.7894(5) -0.7372(3) -0.2324(2) 0.0325(14) Uani 1 1 d . . . . .
C25 C -0.4200(8) -0.9390(3) -0.4219(4) 0.035(2) Uani 1 1 d . . . . .
O26 O -0.4920(5) -0.6906(3) -0.1488(2) 0.0337(14) Uani 1 1 d . . . . .
N27 N -0.7178(6) -0.6305(3) -0.2360(3) 0.0260(15) Uani 1 1 d . . . . .
O28 O -0.2324(5) -0.7077(2) -0.3983(2) 0.0293(14) Uani 1 1 d D . . . .
H28 H -0.234(3) -0.6755(15) -0.409(3) 0.044 Uiso 1 1 d DR . . . .
C30 C -0.6852(7) -0.4561(3) -0.3325(4) 0.035(2) Uani 1 1 d . . . . .
H30 H -0.6985 -0.4190 -0.3303 0.042 Uiso 1 1 calc R . . . .
N31 N -0.4561(5) -0.7294(3) -0.4044(2) 0.0192(13) Uani 1 1 d . . . . .
O32 O -0.3326(5) -0.8110(2) -0.3889(2) 0.0245(12) Uani 1 1 d . . . . .
C33 C -0.3842(7) -0.7792(3) -0.4704(3) 0.0248(17) Uani 1 1 d . . . . .
S34 S -0.8430(6) -0.5936(3) -0.0510(3) 0.1347(18) Uani 1 1 d . U . . .
N35 N -0.4915(5) -0.6035(3) -0.2764(2) 0.0211(14) Uani 1 1 d . . . . .
O36 O -0.3299(6) -0.7241(3) -0.0922(3) 0.0475(19) Uani 1 1 d . . . . .
O37 O -0.6474(5) -0.6438(2) -0.2018(2) 0.0296(14) Uani 1 1 d . . . . .
C38 C -0.3250(6) -0.8121(3) -0.4386(3) 0.0223(16) Uani 1 1 d . . . . .
C39 C -0.1293(7) -0.7221(5) -0.3935(4) 0.040(2) Uani 1 1 d D . . . .
H39A H -0.0898 -0.7026 -0.4181 0.061 Uiso 1 1 calc GR . . . .
H39B H -0.1218 -0.7604 -0.3990 0.061 Uiso 1 1 calc GR . . . .
H39C H -0.1058 -0.7130 -0.3602 0.061 Uiso 1 1 calc GR . . . .
C40 C -0.8854(6) -0.6081(4) -0.3018(4) 0.030(2) Uani 1 1 d . . . . .
C41 C -0.1896(8) -0.7994(4) -0.1408(4) 0.035(2) Uani 1 1 d . . . . .
C42 C -0.1515(8) -0.6315(4) -0.1476(4) 0.035(2) Uani 1 1 d . . . . .
H42 H -0.2001 -0.6147 -0.1273 0.042 Uiso 1 1 calc R . . . .
C43 C -0.0082(7) -0.6793(4) -0.2073(4) 0.036(2) Uani 1 1 d . . . . .
H43 H 0.0407 -0.6952 -0.2281 0.044 Uiso 1 1 calc R . . . .
C44 C -0.9935(7) -0.5383(4) -0.3319(5) 0.047(3) Uani 1 1 d . . . . .
H44 H -1.0442 -0.5268 -0.3540 0.057 Uiso 1 1 calc R . . . .
C45 C -0.3065(8) -0.8207(4) -0.5417(4) 0.037(2) Uani 1 1 d . . . . .
H45 H -0.2991 -0.8231 -0.5767 0.044 Uiso 1 1 calc R . . . .
C46 C -0.2600(8) -0.8945(5) -0.2953(5) 0.0488(16) Uani 1 1 d . . . . .
H46A H -0.2183 -0.8684 -0.3126 0.073 Uiso 1 1 calc GR . . . .
H46B H -0.2635 -0.9274 -0.3147 0.073 Uiso 1 1 calc GR . . . .
H46C H -0.2310 -0.9021 -0.2627 0.073 Uiso 1 1 calc GR . . . .
N47 N -0.2676(6) -0.7902(3) -0.1667(3) 0.0365(19) Uani 1 1 d . . . . .
N48 N -0.5508(6) -0.8509(3) -0.3959(3) 0.0260(15) Uani 1 1 d . . . . .
C49 C -0.6487(6) -0.5653(3) -0.3387(3) 0.0215(16) Uani 1 1 d . . . . .
C50 C -0.1812(7) -0.6647(4) -0.1856(3) 0.0266(18) Uani 1 1 d . . . . .
C51 C -0.0504(8) -0.6225(5) -0.1391(4) 0.044(3) Uani 1 1 d . . . . .
H51 H -0.0301 -0.6003 -0.1124 0.053 Uiso 1 1 calc R . . . .
C52 C -0.6557(8) -0.8644(5) -0.4680(4) 0.043(2) Uani 1 1 d . . . . .
H52A H -0.7135 -0.8628 -0.4459 0.065 Uiso 1 1 calc GR . . . .
H52B H -0.6661 -0.8923 -0.4928 0.065 Uiso 1 1 calc GR . . . .
H52C H -0.6476 -0.8300 -0.4848 0.065 Uiso 1 1 calc GR . . . .
C53 C -0.4906(8) -0.9143(4) -0.4552(4) 0.036(2) Uani 1 1 d . . . . .
C54 C -0.6175(7) -0.4789(3) -0.3016(4) 0.031(2) Uani 1 1 d . . . . .
H54 H -0.5826 -0.4571 -0.2787 0.037 Uiso 1 1 calc R . . . .
C55 C -0.0699(7) -0.7731(4) -0.2686(4) 0.039(2) Uani 1 1 d . . . . .
H55A H -0.1088 -0.8029 -0.2819 0.058 Uiso 1 1 calc GR . . . .
H55B H -0.0320 -0.7852 -0.2396 0.058 Uiso 1 1 calc GR . . . .
H55C H -0.0237 -0.7601 -0.2939 0.058 Uiso 1 1 calc GR . . . .
C56 C -0.7478(8) -0.7579(4) -0.1946(4) 0.036(2) Uani 1 1 d . . . . .
C58 C -0.2612(7) -0.8489(4) -0.4610(4) 0.033(2) Uani 1 1 d . . . . .
H58 H -0.2229 -0.8717 -0.4404 0.039 Uiso 1 1 calc R . . . .
C59 C -0.9562(8) -0.5035(4) -0.2984(5) 0.046(3) Uani 1 1 d . . . . .
H59 H -0.9788 -0.4676 -0.2980 0.055 Uiso 1 1 calc R . . . .
C60 C -0.4621(6) -0.7443(3) -0.4500(3) 0.0226(17) Uani 1 1 d . . . . .
O61 O -0.4161(6) -0.9286(3) -0.3741(3) 0.0377(16) Uani 1 1 d . . . . .
C62 C -0.1223(8) -0.8449(5) -0.1530(5) 0.048(3) Uani 1 1 d . . . . .
H62A H -0.1513 -0.8656 -0.1802 0.073 Uiso 1 1 calc GR . . . .
H62B H -0.1147 -0.8677 -0.1239 0.073 Uiso 1 1 calc GR . . . .
H62C H -0.0568 -0.8313 -0.1630 0.073 Uiso 1 1 calc GR . . . .
C63 C -0.4801(9) -0.5766(6) -0.4318(4) 0.055(3) Uani 1 1 d D . . . .
H63A H -0.4717 -0.6051 -0.4562 0.082 Uiso 1 1 calc GR . . . .
H63B H -0.4444 -0.5447 -0.4429 0.082 Uiso 1 1 calc GR . . . .
H63C H -0.5513 -0.5684 -0.4281 0.082 Uiso 1 1 calc GR . . . .
C65 C -0.5640(7) -0.8765(4) -0.4387(3) 0.0298(19) Uani 1 1 d . . . . .
C66 C -0.5055(8) -0.5311(4) -0.2176(4) 0.037(2) Uani 1 1 d . . . . .
H66A H -0.5390 -0.5503 -0.1908 0.056 Uiso 1 1 calc GR . . . .
H66B H -0.5294 -0.4943 -0.2185 0.056 Uiso 1 1 calc GR . . . .
H66C H -0.4332 -0.5314 -0.2119 0.056 Uiso 1 1 calc GR . . . .
C68 C -0.1391(6) -0.7292(4) -0.2536(3) 0.0293(19) Uani 1 1 d . . . . .
C69 C 0.0213(7) -0.6458(4) -0.1696(4) 0.036(2) Uani 1 1 d . . . . .
H69 H 0.0901 -0.6387 -0.1644 0.043 Uiso 1 1 calc R . . . .
C70 C -0.5508(8) -0.7267(4) -0.4800(3) 0.039(2) Uani 1 1 d . . . . .
H70A H -0.6102 -0.7463 -0.4692 0.058 Uiso 1 1 calc GR . . . .
H70B H -0.5383 -0.7339 -0.5152 0.058 Uiso 1 1 calc GR . . . .
H70C H -0.5615 -0.6885 -0.4752 0.058 Uiso 1 1 calc GR . . . .
C71 C -0.1108(6) -0.6902(3) -0.2155(3) 0.0253(17) Uani 1 1 d . . . . .
C72 C -0.7352(7) -0.4874(4) -0.3676(4) 0.034(2) Uani 1 1 d . . . . .
H72 H -0.7810 -0.4713 -0.3899 0.041 Uiso 1 1 calc R . . . .
C73 C -0.3719(7) -0.7843(4) -0.5214(4) 0.033(2) Uani 1 1 d . . . . .
H73 H -0.4097 -0.7621 -0.5429 0.039 Uiso 1 1 calc R . . . .
C74 C -0.2130(11) -0.5593(4) -0.2593(5) 0.050(3) Uani 1 1 d D . . . .
H74A H -0.2355 -0.5286 -0.2788 0.076 Uiso 1 1 calc GR . . . .
H74B H -0.1402 -0.5580 -0.2557 0.076 Uiso 1 1 calc GR . . . .
H74C H -0.2442 -0.5583 -0.2265 0.076 Uiso 1 1 calc GR . . . .
C76 C -0.5283(6) -0.5579(3) -0.2665(3) 0.0250(18) Uani 1 1 d . . . . .
C77 C -0.7715(7) -0.5888(4) -0.2287(3) 0.0287(19) Uani 1 1 d . . . . .
C78 C -0.2397(11) -0.7300(7) -0.0758(5) 0.0683(16) Uani 1 1 d . . . . .
C79 C -0.8838(7) -0.5204(4) -0.2641(5) 0.041(2) Uani 1 1 d . . . . .
H79 H -0.8592 -0.4963 -0.2400 0.049 Uiso 1 1 calc R . . . .
C80 C -0.9597(7) -0.5900(4) -0.3346(4) 0.039(2) Uani 1 1 d . . . . .
H80 H -0.9867 -0.6136 -0.3586 0.046 Uiso 1 1 calc R . . . .
C81 C -0.8173(9) -0.7679(5) -0.3526(5) 0.0488(16) Uani 1 1 d . . . . .
H81A H -0.8339 -0.7926 -0.3257 0.073 Uiso 1 1 calc GR . . . .
H81B H -0.8042 -0.7881 -0.3830 0.073 Uiso 1 1 calc GR . . . .
H81C H -0.8733 -0.7435 -0.3581 0.073 Uiso 1 1 calc GR . . . .
C83 C -0.7180(7) -0.5417(3) -0.3698(4) 0.0259(18) Uani 1 1 d . . . . .
H83 H -0.7539 -0.5630 -0.3928 0.031 Uiso 1 1 calc R . . . .
C84 C -0.4870(9) -0.9272(4) -0.5060(4) 0.041(2) Uani 1 1 d . . . . .
H84 H -0.5330 -0.9105 -0.5278 0.049 Uiso 1 1 calc R . . . .
C85 C -0.7567(9) -0.5558(4) -0.1827(4) 0.044(3) Uani 1 1 d . . . . .
H85A H -0.7019 -0.5708 -0.1630 0.065 Uiso 1 1 calc GR . . . .
H85B H -0.8182 -0.5561 -0.1630 0.065 Uiso 1 1 calc GR . . . .
H85C H -0.7403 -0.5192 -0.1920 0.065 Uiso 1 1 calc GR . . . .
C86 C -0.3509(11) -0.9877(5) -0.4921(5) 0.058(3) Uani 1 1 d . . . . .
H86 H -0.3038 -1.0129 -0.5040 0.070 Uiso 1 1 calc R . . . .
C90 C -0.7882(15) -0.7686(6) -0.1035(5) 0.076(3) Uani 1 1 d . . . . .
H90A H -0.8290 -0.7902 -0.0804 0.092 Uiso 1 1 calc R . . . .
H90B H -0.7171 -0.7770 -0.0972 0.092 Uiso 1 1 calc R . . . .
C95 C -0.4191(10) -0.9634(5) -0.5257(5) 0.054(3) Uani 1 1 d . . . . .
H95 H -0.4182 -0.9716 -0.5600 0.065 Uiso 1 1 calc R . . . .
C98 C -0.3524(10) -0.9750(4) -0.4418(4) 0.047(3) Uani 1 1 d . . . . .
H98 H -0.3054 -0.9915 -0.4204 0.056 Uiso 1 1 calc R . . . .
C100 C -0.7727(15) -0.6945(7) -0.0406(5) 0.076(3) Uani 1 1 d . . . . .
H10A H -0.7113 -0.7144 -0.0320 0.092 Uiso 1 1 calc R . . . .
H10B H -0.8252 -0.7064 -0.0172 0.092 Uiso 1 1 calc R . . . .
C104 C -0.1692(11) -0.7663(7) -0.0963(5) 0.0683(16) Uani 1 1 d . . . . .
C105 C -0.8146(8) -0.7842(5) -0.1573(5) 0.053(3) Uani 1 1 d . . . . .
H10C H -0.8092 -0.8233 -0.1608 0.064 Uiso 1 1 calc R . . . .
H10D H -0.8847 -0.7741 -0.1641 0.064 Uiso 1 1 calc R . . . .
C106 C -0.7513(18) -0.6319(9) -0.0291(8) 0.107(6) Uani 1 1 d . U . . .
H106 H -0.6882 -0.6217 -0.0465 0.128 Uiso 1 1 calc R . . . .
C113 C -0.8476(6) -0.5730(4) -0.2654(4) 0.030(2) Uani 1 1 d . . . . .
C114 C -0.734(2) -0.6248(11) 0.0295(9) 0.120(8) Uani 1 1 d . U . . .
H11A H -0.6934 -0.6544 0.0434 0.144 Uiso 1 1 calc R . . . .
H11B H -0.7004 -0.5905 0.0371 0.144 Uiso 1 1 calc R . . . .
C126 C -0.2514(7) -0.8537(4) -0.5107(4) 0.034(2) Uani 1 1 d . . . . .
H126 H -0.2071 -0.8794 -0.5242 0.041 Uiso 1 1 calc R . . . .
C143 C -0.5978(6) -0.5341(3) -0.3025(3) 0.0248(17) Uani 1 1 d . . . . .
C158 C -0.8052(15) -0.7129(7) -0.0935(5) 0.076(3) Uani 1 1 d . . . . .
H15A H -0.8772 -0.7053 -0.0977 0.092 Uiso 1 1 calc R . . . .
H15B H -0.7684 -0.6916 -0.1183 0.092 Uiso 1 1 calc R . . . .
O1 O -0.4973(6) -0.8529(3) -0.2074(3) 0.051(2) Uani 1 1 d . . . . .
O0AA O -0.4696(7) -0.8052(4) -0.1329(3) 0.050(2) Uani 1 1 d . . . . .
O2AA O -0.5712(6) -0.8999(3) -0.2996(3) 0.049(2) Uani 1 1 d . . . . .
O1AA O -0.6720(6) -0.8292(3) -0.2799(3) 0.0442(18) Uani 1 1 d . . . . .
C5 C -0.5078(11) -0.8420(7) -0.1582(5) 0.065(4) Uani 1 1 d . . . . .
C6 C -0.2087(11) -0.6994(7) -0.0339(5) 0.0683(16) Uani 1 1 d . . . . .
H6 H -0.2536 -0.6739 -0.0204 0.082 Uiso 1 1 calc R . . . .
C7 C -0.6485(12) -0.8793(5) -0.2801(6) 0.065(4) Uani 1 1 d D . . . .
C8 C -0.5411(9) -0.6793(5) -0.1055(5) 0.0488(16) Uani 1 1 d . . . . .
H8A H -0.5746 -0.7114 -0.0934 0.073 Uiso 1 1 calc GR . . . .
H8B H -0.5907 -0.6514 -0.1115 0.073 Uiso 1 1 calc GR . . . .
H8C H -0.4929 -0.6670 -0.0807 0.073 Uiso 1 1 calc GR . . . .
C10 C -0.0732(11) -0.7702(7) -0.0744(5) 0.0683(16) Uani 1 1 d . . . . .
H10 H -0.0246 -0.7934 -0.0882 0.082 Uiso 1 1 calc R . . . .
C13 C -0.1192(11) -0.7051(7) -0.0131(5) 0.0683(16) Uani 1 1 d . . . . .
H13 H -0.1024 -0.6852 0.0156 0.082 Uiso 1 1 calc R . . . .
C15 C -0.817(2) -0.9589(11) -0.0464(10) 0.129(3) Uani 1 1 d . U . . .
H15 H -0.8250 -0.9973 -0.0554 0.155 Uiso 1 1 calc R . . . .
C17 C -0.909(2) -0.9367(10) 0.0295(10) 0.129(3) Uani 1 1 d . U . . .
H17A H -0.8964 -0.9237 0.0636 0.155 Uiso 1 1 calc R . . . .
H17B H -0.9592 -0.9654 0.0308 0.155 Uiso 1 1 calc R . . . .
C21 C -0.706(2) -0.9406(11) -0.0654(10) 0.129(3) Uani 1 1 d . U . . .
H21A H -0.6964 -0.9020 -0.0601 0.155 Uiso 1 1 calc R . . . .
H21B H -0.6537 -0.9600 -0.0468 0.155 Uiso 1 1 calc R . . . .
C23 C -0.0506(11) -0.7404(7) -0.0333(5) 0.0683(16) Uani 1 1 d . . . . .
H23 H 0.0133 -0.7440 -0.0184 0.082 Uiso 1 1 calc R . . . .
C26 C -0.819(2) -0.9558(11) 0.0085(10) 0.129(3) Uani 1 1 d . U . . .
H26A H -0.8062 -0.9918 0.0219 0.155 Uiso 1 1 calc R . . . .
H26B H -0.7639 -0.9325 0.0194 0.155 Uiso 1 1 calc R . . . .
C0AA C -0.5876(15) -0.8703(8) -0.1286(7) 0.095(6) Uani 1 1 d D . . . .
H0AA H -0.5770 -0.8628 -0.0930 0.114 Uiso 1 1 calc R . . . .
H0AB H -0.6537 -0.8558 -0.1379 0.114 Uiso 1 1 calc R . . . .
C35 C -0.699(2) -0.9539(11) -0.1208(10) 0.129(3) Uani 1 1 d . U . . .
H35A H -0.7553 -0.9381 -0.1397 0.155 Uiso 1 1 calc R . . . .
H35B H -0.6976 -0.9928 -0.1266 0.155 Uiso 1 1 calc R . . . .
C4 C -0.8358(17) -0.6259(9) 0.0480(9) 0.108(7) Uani 1 1 d . U . . .
H4A H -0.8355 -0.6234 0.0846 0.129 Uiso 1 1 calc R . . . .
H4B H -0.8679 -0.6599 0.0387 0.129 Uiso 1 1 calc R . . . .
C3AA C -0.5884(17) -0.9248(8) -0.1356(7) 0.103(7) Uani 1 1 d D . . . .
H3AA H -0.5350 -0.9409 -0.1151 0.124 Uiso 1 1 calc R . . . .
H3AB H -0.5729 -0.9324 -0.1707 0.124 Uiso 1 1 calc R . . . .
C1AA C -0.7086(15) -0.9145(9) -0.2482(9) 0.114(5) Uani 1 1 d D U . . .
H1AA H -0.6891 -0.9519 -0.2546 0.136 Uiso 1 1 calc R . . . .
H1AB H -0.6930 -0.9065 -0.2131 0.136 Uiso 1 1 calc R . . . .
C2AA C -0.8131(15) -0.9092(10) -0.2556(8) 0.114(5) Uani 1 1 d D U . . .
H2AA H -0.8334 -0.9433 -0.2403 0.136 Uiso 1 1 calc R . . . .
H2AB H -0.8258 -0.8826 -0.2293 0.136 Uiso 1 1 calc DR . . . .
S1 S -1.0138(16) -0.8667(8) -0.3795(8) 0.177(5) Uani 0.5 1 d D U P A 1
S2 S -0.952(2) -0.8928(11) -0.4446(9) 0.198(8) Uani 0.5 1 d D U P A 1
C5AA C -1.031(2) -0.9694(10) -0.3881(9) 0.129(3) Uani 1 1 d D U . A 1
H5AA H -1.0981 -0.9822 -0.3779 0.155 Uiso 1 1 calc DR . . A 1
H5AB H -0.9846 -0.9999 -0.3873 0.155 Uiso 1 1 calc R . . A 1
C6AA C -1.036(4) -0.9472(17) -0.4391(13) 0.129(3) Uani 0.5 1 d D U P A 1
H6AA H -1.1050 -0.9351 -0.4463 0.155 Uiso 1 1 calc R . . A 1
H6AB H -1.0184 -0.9751 -0.4634 0.155 Uiso 1 1 calc R . . A 1
C9 C -0.915(2) -0.9363(9) -0.3214(9) 0.129(3) Uani 1 1 d D U . A 1
H9A H -0.9229 -0.9721 -0.3066 0.155 Uiso 1 1 calc R . . A 1
H9B H -0.8538 -0.9371 -0.3418 0.155 Uiso 1 1 calc R . . A 1
C11 C -0.8991(19) -0.9005(10) -0.2828(8) 0.129(3) Uani 1 1 d D U . . .
H11C H -0.8964 -0.8641 -0.2967 0.155 Uiso 1 1 calc DR . . A .
H11D H -0.9570 -0.9020 -0.2601 0.155 Uiso 1 1 calc R . . A .
C4AA C -0.997(3) -0.9284(11) -0.3543(15) 0.129(3) Uani 0.5 1 d D U P A 1
H4AA H -1.0537 -0.9287 -0.3300 0.155 Uiso 1 1 calc DR . . A 1
S0AA S -0.8749(17) -0.9256(9) -0.4270(8) 0.177(5) Uani 0.5 1 d . U P B 2
S1AA S -0.977(3) -0.8758(11) -0.4212(11) 0.198(8) Uani 0.5 1 d . U P B 2
C12 C -0.932(3) -0.963(2) -0.3682(14) 0.129(3) Uani 0.5 1 d D U P B 2
C7AA C -1.099(4) -0.9307(18) -0.379(2) 0.129(3) Uani 0.5 1 d D U P C 2

loop_
_atom_site_aniso_label
_atom_site_aniso_U_11
_atom_site_aniso_U_22
_atom_site_aniso_U_33
_atom_site_aniso_U_23
_atom_site_aniso_U_13
_atom_site_aniso_U_12
Mn1 0.0220(6) 0.0239(6) 0.0217(6) -0.0017(5) 0.0009(5) 0.0035(5)
Mn2 0.0200(6) 0.0203(6) 0.0244(6) -0.0010(5) 0.0036(5) 0.0026(5)
Mn3 0.0209(6) 0.0142(5) 0.0208(6) -0.0014(4) 0.0025(5) 0.0030(4)
Mn4 0.0336(7) 0.0380(8) 0.0214(6) 0.0000(6) -0.0020(6) 0.0070(6)
Mn5 0.0209(6) 0.0147(5) 0.0247(6) -0.0022(5) 0.0022(5) 0.0003(5)
Mn6 0.0192(6) 0.0205(6) 0.0226(6) -0.0041(5) -0.0019(5) 0.0034(5)
Mn7 0.0254(6) 0.0177(6) 0.0231(6) 0.0024(5) -0.0012(5) 0.0032(5)
Mn8 0.0302(7) 0.0136(6) 0.0342(7) -0.0028(5) -0.0023(6) 0.0030(5)
Mn9 0.0191(6) 0.0132(5) 0.0221(6) -0.0026(4) 0.0011(5) 0.0022(4)
Cl1 0.0318(12) 0.0372(12) 0.0398(13) 0.0053(10) 0.0058(10) -0.0066(10)
O2 0.028(3) 0.022(3) 0.021(3) 0.004(2) 0.005(2) -0.001(2)
O3 0.020(3) 0.015(2) 0.021(3) -0.001(2) -0.001(2) 0.003(2)
O4 0.024(3) 0.015(3) 0.025(3) 0.000(2) 0.003(2) 0.003(2)
O5 0.020(3) 0.017(3) 0.027(3) -0.002(2) 0.002(2) 0.006(2)
O6 0.018(3) 0.023(3) 0.030(3) -0.002(2) 0.001(2) -0.004(2)
O7 0.024(3) 0.012(2) 0.028(3) -0.004(2) 0.000(2) 0.003(2)
O8 0.030(3) 0.027(3) 0.034(3) -0.006(3) -0.007(3) 0.008(3)
S9 0.142(5) 0.117(4) 0.090(3) -0.022(3) 0.012(4) -0.034(4)
O10 0.023(3) 0.036(4) 0.044(4) 0.003(3) 0.004(3) 0.001(3)
S11 0.098(4) 0.119(4) 0.103(4) -0.020(3) 0.003(3) 0.012(3)
O12 0.020(3) 0.018(3) 0.022(3) 0.001(2) 0.003(2) 0.001(2)
O13 0.035(3) 0.029(3) 0.039(4) -0.003(3) -0.010(3) 0.009(3)
N14 0.023(3) 0.022(3) 0.022(3) -0.003(3) 0.000(3) 0.002(3)
O15 0.034(3) 0.016(3) 0.041(4) 0.004(3) -0.004(3) 0.007(2)
O16 0.022(3) 0.032(3) 0.024(3) -0.007(2) -0.002(2) 0.002(3)
O17 0.043(4) 0.025(3) 0.032(3) -0.004(3) 0.002(3) -0.011(3)
O18 0.028(3) 0.018(3) 0.029(3) -0.005(2) 0.001(2) 0.007(2)
O19 0.025(3) 0.024(3) 0.025(3) -0.004(2) -0.001(2) 0.007(2)
S20 0.145(4) 0.125(3) 0.134(3) -0.038(3) -0.049(3) 0.021(3)
O21 0.020(3) 0.026(3) 0.041(4) -0.004(3) 0.000(3) 0.007(2)
O22 0.024(3) 0.032(3) 0.031(3) 0.009(3) 0.001(3) -0.002(3)
O23 0.025(3) 0.036(4) 0.036(4) 0.008(3) 0.002(3) 0.005(3)
C25 0.046(6) 0.016(4) 0.043(6) -0.006(4) 0.006(5) -0.005(4)
O26 0.035(3) 0.039(4) 0.027(3) -0.009(3) 0.005(3) 0.001(3)
N27 0.032(4) 0.022(3) 0.024(4) -0.003(3) 0.004(3) 0.005(3)
O28 0.026(3) 0.026(3) 0.037(3) 0.000(3) 0.008(3) -0.002(3)
C30 0.036(5) 0.015(4) 0.053(6) -0.002(4) 0.003(4) 0.008(4)
N31 0.021(3) 0.019(3) 0.017(3) -0.002(3) 0.002(3) 0.005(3)
O32 0.028(3) 0.016(3) 0.029(3) -0.003(2) 0.003(3) 0.002(2)
C33 0.027(4) 0.023(4) 0.025(4) -0.001(3) 0.005(3) -0.004(3)
S34 0.145(4) 0.125(3) 0.134(3) -0.038(3) -0.049(3) 0.021(3)
N35 0.021(3) 0.020(3) 0.023(3) -0.004(3) -0.003(3) -0.002(3)
O36 0.049(4) 0.063(5) 0.030(4) -0.004(3) -0.012(3) 0.015(4)
O37 0.036(3) 0.031(3) 0.022(3) -0.005(2) -0.001(3) 0.008(3)
C38 0.019(4) 0.017(4) 0.031(4) -0.001(3) 0.003(3) -0.003(3)
C39 0.029(5) 0.050(6) 0.042(6) 0.005(5) 0.015(4) 0.004(5)
C40 0.018(4) 0.028(4) 0.044(5) 0.009(4) 0.010(4) 0.004(4)
C41 0.035(5) 0.035(5) 0.036(5) 0.007(4) -0.004(4) 0.002(4)
C42 0.034(5) 0.039(5) 0.031(5) -0.005(4) -0.011(4) -0.001(4)
C43 0.020(4) 0.050(6) 0.038(5) 0.009(5) -0.001(4) -0.001(4)
C44 0.021(5) 0.046(6) 0.075(8) 0.019(6) 0.004(5) 0.006(4)
C45 0.037(5) 0.044(6) 0.029(5) -0.012(4) 0.005(4) -0.002(5)
C46 0.041(3) 0.048(4) 0.058(4) -0.005(3) 0.001(3) 0.005(3)
N47 0.038(5) 0.034(4) 0.038(5) 0.003(4) -0.006(4) 0.002(4)
N48 0.028(4) 0.021(3) 0.029(4) -0.006(3) -0.004(3) 0.003(3)
C49 0.020(4) 0.016(4) 0.029(4) 0.000(3) 0.007(3) 0.003(3)
C50 0.025(4) 0.025(4) 0.029(4) 0.002(3) -0.005(4) 0.000(3)
C51 0.039(6) 0.048(6) 0.047(6) 0.002(5) -0.019(5) -0.019(5)
C52 0.042(6) 0.044(6) 0.044(6) -0.015(5) -0.010(5) 0.004(5)
C53 0.034(5) 0.028(5) 0.045(6) -0.009(4) 0.003(4) 0.001(4)
C54 0.027(5) 0.013(4) 0.051(6) -0.008(4) 0.002(4) 0.003(3)
C55 0.029(5) 0.044(6) 0.043(5) 0.001(5) -0.003(4) 0.015(4)
C56 0.039(5) 0.026(5) 0.041(5) 0.001(4) 0.007(4) 0.002(4)
C58 0.032(5) 0.029(5) 0.037(5) -0.007(4) 0.006(4) -0.002(4)
C59 0.027(5) 0.030(5) 0.080(8) 0.014(5) 0.008(5) 0.007(4)
C60 0.025(4) 0.018(4) 0.024(4) 0.001(3) -0.003(3) 0.000(3)
O61 0.048(4) 0.019(3) 0.046(4) -0.005(3) 0.003(3) 0.008(3)
C62 0.032(5) 0.055(7) 0.058(7) 0.007(6) -0.008(5) 0.013(5)
C63 0.048(7) 0.075(8) 0.041(6) 0.026(6) -0.007(5) -0.005(6)
C65 0.035(5) 0.026(4) 0.028(5) -0.010(4) 0.003(4) -0.006(4)
C66 0.038(5) 0.025(5) 0.049(6) -0.021(4) -0.004(5) 0.010(4)
C68 0.020(4) 0.037(5) 0.030(5) -0.008(4) 0.000(4) 0.007(4)
C69 0.022(4) 0.047(6) 0.038(5) 0.001(4) -0.002(4) -0.014(4)
C70 0.049(6) 0.045(5) 0.023(4) -0.006(4) -0.004(4) 0.020(5)
C71 0.023(4) 0.028(4) 0.026(4) 0.002(3) -0.003(3) -0.005(3)
C72 0.031(5) 0.021(4) 0.052(6) 0.005(4) 0.005(4) 0.008(4)
C73 0.034(5) 0.036(5) 0.029(5) -0.006(4) 0.003(4) -0.007(4)
C74 0.072(8) 0.030(5) 0.050(7) -0.016(5) 0.012(6) -0.017(5)
C76 0.021(4) 0.017(4) 0.036(5) -0.005(3) -0.001(3) 0.001(3)
C77 0.030(5) 0.027(4) 0.030(5) 0.000(4) 0.007(4) 0.003(4)
C78 0.058(3) 0.092(4) 0.055(3) -0.018(3) -0.018(3) -0.002(3)
C79 0.028(5) 0.027(5) 0.068(7) 0.004(5) 0.014(5) 0.006(4)
C80 0.025(5) 0.039(5) 0.052(6) 0.011(5) 0.005(4) 0.001(4)
C81 0.041(3) 0.048(4) 0.058(4) -0.005(3) 0.001(3) 0.005(3)
C83 0.022(4) 0.016(4) 0.040(5) 0.000(3) 0.005(4) 0.000(3)
C84 0.047(6) 0.034(5) 0.042(6) -0.009(4) 0.003(5) -0.007(5)
C85 0.043(6) 0.032(5) 0.056(7) -0.019(5) 0.012(5) 0.003(4)
C86 0.071(9) 0.039(6) 0.065(8) -0.011(6) 0.022(7) 0.017(6)
C90 0.105(7) 0.079(6) 0.044(4) 0.019(4) 0.006(5) 0.018(6)
C95 0.065(8) 0.040(6) 0.057(7) -0.023(6) 0.015(6) 0.002(6)
C98 0.061(7) 0.028(5) 0.052(7) -0.005(5) 0.007(6) 0.009(5)
C100 0.105(7) 0.079(6) 0.044(4) 0.019(4) 0.006(5) 0.018(6)
C104 0.058(3) 0.092(4) 0.055(3) -0.018(3) -0.018(3) -0.002(3)
C105 0.036(6) 0.068(8) 0.055(7) 0.030(6) 0.004(5) -0.007(5)
C106 0.113(12) 0.118(12) 0.089(10) -0.026(9) -0.010(9) 0.005(10)
C113 0.019(4) 0.026(4) 0.044(5) 0.002(4) 0.011(4) 0.006(3)
C114 0.126(13) 0.116(12) 0.119(12) 0.006(10) -0.022(11) -0.017(10)
C126 0.031(5) 0.028(5) 0.044(6) -0.016(4) 0.013(4) -0.003(4)
C143 0.019(4) 0.018(4) 0.037(5) -0.005(3) 0.006(4) -0.002(3)
C158 0.105(7) 0.079(6) 0.044(4) 0.019(4) 0.006(5) 0.018(6)
O1 0.038(4) 0.041(4) 0.074(6) 0.026(4) 0.016(4) 0.006(3)
O0AA 0.061(5) 0.058(5) 0.029(4) 0.009(4) -0.003(4) -0.003(4)
O2AA 0.050(5) 0.031(4) 0.067(5) 0.004(4) 0.024(4) -0.002(3)
O1AA 0.059(5) 0.032(4) 0.041(4) 0.014(3) 0.003(4) -0.010(3)
C5 0.056(8) 0.086(10) 0.052(8) 0.030(7) 0.006(6) 0.013(8)
C6 0.058(3) 0.092(4) 0.055(3) -0.018(3) -0.018(3) -0.002(3)
C7 0.075(9) 0.043(7) 0.076(9) 0.014(7) 0.013(8) 0.002(7)
C8 0.041(3) 0.048(4) 0.058(4) -0.005(3) 0.001(3) 0.005(3)
C10 0.058(3) 0.092(4) 0.055(3) -0.018(3) -0.018(3) -0.002(3)
C13 0.058(3) 0.092(4) 0.055(3) -0.018(3) -0.018(3) -0.002(3)
C15 0.137(4) 0.123(4) 0.128(4) 0.005(3) 0.009(4) -0.009(4)
C17 0.137(4) 0.123(4) 0.128(4) 0.005(3) 0.009(4) -0.009(4)
C21 0.137(4) 0.123(4) 0.128(4) 0.005(3) 0.009(4) -0.009(4)
C23 0.058(3) 0.092(4) 0.055(3) -0.018(3) -0.018(3) -0.002(3)
C26 0.137(4) 0.123(4) 0.128(4) 0.005(3) 0.009(4) -0.009(4)
C0AA 0.086(13) 0.113(16) 0.086(12) 0.026(12) 0.006(10) -0.011(12)
C35 0.137(4) 0.123(4) 0.128(4) 0.005(3) 0.009(4) -0.009(4)
C4 0.106(11) 0.103(11) 0.114(11) 0.025(10) 0.030(10) 0.004(9)
C3AA 0.127(18) 0.106(15) 0.077(12) -0.014(11) 0.017(12) 0.045(14)
C1AA 0.103(8) 0.105(7) 0.133(9) 0.027(7) 0.014(7) -0.020(7)
C2AA 0.103(8) 0.105(7) 0.133(9) 0.027(7) 0.014(7) -0.020(7)
S1 0.160(8) 0.186(9) 0.185(9) 0.014(7) 0.005(7) -0.009(7)
S2 0.242(12) 0.156(11) 0.196(13) 0.046(10) 0.013(10) 0.018(9)
C5AA 0.137(4) 0.123(4) 0.128(4) 0.005(3) 0.009(4) -0.009(4)
C6AA 0.137(4) 0.123(4) 0.128(4) 0.005(3) 0.009(4) -0.009(4)
C9 0.137(4) 0.123(4) 0.128(4) 0.005(3) 0.009(4) -0.009(4)
C11 0.137(4) 0.123(4) 0.128(4) 0.005(3) 0.009(4) -0.009(4)
C4AA 0.137(4) 0.123(4) 0.128(4) 0.005(3) 0.009(4) -0.009(4)
S0AA 0.160(8) 0.186(9) 0.185(9) 0.014(7) 0.005(7) -0.009(7)
S1AA 0.242(12) 0.156(11) 0.196(13) 0.046(10) 0.013(10) 0.018(9)
C12 0.137(4) 0.123(4) 0.128(4) 0.005(3) 0.009(4) -0.009(4)
C7AA 0.137(4) 0.123(4) 0.128(4) 0.005(3) 0.009(4) -0.009(4)

loop_
_atom_type_symbol
_atom_type_description
_atom_type_scat_dispersion_real
_atom_type_scat_dispersion_imag
_atom_type_scat_source
C C 0.0033 0.0016 'International Tables Vol C Tables 4.2.6.8 and 6.1.1.4'
H H 0.0000 0.0000 'International Tables Vol C Tables 4.2.6.8 and 6.1.1.4'
Cl Cl 0.1484 0.1585 'International Tables Vol C Tables 4.2.6.8 and 6.1.1.4'
Mn Mn 0.3368 0.7283 'International Tables Vol C Tables 4.2.6.8 and 6.1.1.4'
N N 0.0061 0.0033 'International Tables Vol C Tables 4.2.6.8 and 6.1.1.4'
O O 0.0106 0.0060 'International Tables Vol C Tables 4.2.6.8 and 6.1.1.4'
S S 0.1246 0.1234 'International Tables Vol C Tables 4.2.6.8 and 6.1.1.4'

loop_
_geom_angle_atom_site_label_1
_geom_angle_atom_site_label_2
_geom_angle_atom_site_label_3
_geom_angle
Mn4 Mn1 Mn2 167.59(6)
O2 Mn1 Mn2 129.19(18)
O2 Mn1 Mn4 40.31(17)
O2 Mn1 O10 104.7(2)
O2 Mn1 O19 80.4(2)
O10 Mn1 Mn2 79.70(19)
O10 Mn1 Mn4 96.17(19)
O10 Mn1 O19 172.3(2)
O12 Mn1 Mn2 35.35(17)
O12 Mn1 Mn4 134.92(17)
O12 Mn1 O2 94.6(2)
O12 Mn1 O10 95.4(3)
O12 Mn1 O19 89.9(2)
O12 Mn1 O26 171.3(3)
O12 Mn1 O37 92.4(2)
O19 Mn1 Mn2 101.63(14)
O19 Mn1 Mn4 84.03(14)
O26 Mn1 Mn2 151.2(2)
O26 Mn1 Mn4 39.8(2)
O26 Mn1 O2 79.6(3)
O26 Mn1 O10 92.5(3)
O26 Mn1 O19 82.8(2)
O37 Mn1 Mn2 61.38(19)
O37 Mn1 Mn4 130.72(19)
O37 Mn1 O2 162.2(3)
O37 Mn1 O10 90.8(3)
O37 Mn1 O19 83.3(2)
O37 Mn1 O26 91.3(3)
Mn5 Mn2 Mn1 71.26(4)
O6 Mn2 Mn1 111.73(18)
O6 Mn2 Mn5 40.89(17)
O6 Mn2 O12 81.8(2)
O6 Mn2 O23 95.0(3)
O6 Mn2 N27 174.1(3)
O12 Mn2 Mn1 35.10(17)
O12 Mn2 Mn5 41.74(17)
O12 Mn2 O23 95.0(2)
O12 Mn2 N27 92.7(3)
O21 Mn2 Mn1 152.6(2)
O21 Mn2 Mn5 135.1(2)
O21 Mn2 O6 94.2(3)
O21 Mn2 O12 169.6(3)
O21 Mn2 O23 94.9(3)
O21 Mn2 N27 91.0(3)
O23 Mn2 Mn1 74.90(18)
O23 Mn2 Mn5 90.08(18)
N27 Mn2 Mn1 63.6(2)
N27 Mn2 Mn5 133.9(2)
N27 Mn2 O23 87.3(3)
O3 Mn3 Mn6 31.39(17)
O3 Mn3 O4 93.0(2)
O3 Mn3 O18 92.2(2)
O3 Mn3 O28 93.7(2)
O3 Mn3 N31 88.5(3)
O3 Mn3 O32 173.5(3)
O4 Mn3 Mn6 88.10(14)
O18 Mn3 Mn6 60.92(17)
O18 Mn3 O4 86.7(2)
O18 Mn3 O28 92.6(3)
O18 Mn3 N31 174.2(3)
O28 Mn3 Mn6 97.43(17)
O28 Mn3 O4 173.3(2)
N31 Mn3 Mn6 119.20(19)
N31 Mn3 O4 87.5(2)
N31 Mn3 O28 93.1(3)
O32 Mn3 Mn6 151.79(19)
O32 Mn3 O4 82.2(2)
O32 Mn3 O18 92.0(3)
O32 Mn3 O28 91.1(2)
O32 Mn3 N31 86.9(3)
Mn1 Mn4 Mn7 71.60(4)
O2 Mn4 Mn1 41.70(18)
O2 Mn4 Mn7 34.38(17)
O2 Mn4 O16 79.4(2)
O2 Mn4 N47 93.3(3)
O2 Mn4 O0AA 92.0(3)
O16 Mn4 Mn1 89.25(15)
O16 Mn4 Mn7 95.19(15)
O26 Mn4 Mn1 40.25(19)
O26 Mn4 Mn7 111.4(2)
O26 Mn4 O2 81.4(3)
O26 Mn4 O16 91.5(3)
O26 Mn4 N47 174.6(3)
O26 Mn4 O0AA 91.4(3)
O36 Mn4 Mn1 135.1(3)
O36 Mn4 Mn7 152.4(3)
O36 Mn4 O2 171.0(3)
O36 Mn4 O16 92.6(3)
O36 Mn4 O26 94.8(3)
O36 Mn4 N47 90.5(4)
O36 Mn4 O0AA 96.2(4)
N47 Mn4 Mn1 134.4(3)
N47 Mn4 Mn7 63.3(2)
N47 Mn4 O16 88.4(3)
N47 Mn4 O0AA 87.8(4)
O0AA Mn4 Mn1 87.1(2)
O0AA Mn4 Mn7 75.2(2)
O0AA Mn4 O16 170.4(3)
Mn2 Mn5 Mn8 168.72(6)
O4 Mn5 Mn2 136.64(18)
O4 Mn5 Mn8 35.17(17)
O4 Mn5 O5 90.8(2)
O4 Mn5 O6 174.0(2)
O4 Mn5 O12 95.8(2)
O4 Mn5 O1AA 94.0(3)
O5 Mn5 Mn2 85.33(13)
O5 Mn5 Mn8 101.08(13)
O6 Mn5 Mn2 40.44(17)
O6 Mn5 Mn8 148.76(18)
O6 Mn5 O5 83.8(2)
O6 Mn5 O12 80.6(2)
O6 Mn5 O1AA 91.5(3)
O8 Mn5 Mn2 128.64(19)
O8 Mn5 Mn8 61.70(19)
O8 Mn5 O4 93.8(3)
O8 Mn5 O5 85.1(2)
O8 Mn5 O6 88.4(3)
O8 Mn5 O12 161.8(3)
O8 Mn5 O1AA 91.4(3)
O12 Mn5 Mn2 41.00(17)
O12 Mn5 Mn8 130.63(17)
O12 Mn5 O5 79.3(2)
O12 Mn5 O1AA 103.3(3)
O1AA Mn5 Mn2 93.3(2)
O1AA Mn5 Mn8 81.2(2)
O1AA Mn5 O5 174.2(3)
Mn3 Mn6 Mn9 60.72(4)
O2 Mn6 Mn3 81.95(15)
O2 Mn6 Mn9 89.28(15)
O3 Mn6 Mn3 31.35(16)
O3 Mn6 Mn9 31.54(16)
O3 Mn6 O2 93.4(2)
O3 Mn6 N14 89.2(3)
O3 Mn6 O16 174.1(3)
O3 Mn6 O17 90.3(2)
O3 Mn6 O19 92.1(2)
N14 Mn6 Mn3 60.0(2)
N14 Mn6 Mn9 120.4(2)
N14 Mn6 O2 88.5(3)
N14 Mn6 O17 92.1(3)
O16 Mn6 Mn3 143.68(19)
O16 Mn6 Mn9 150.61(19)
O16 Mn6 O2 81.6(2)
O16 Mn6 N14 87.4(3)
O16 Mn6 O17 94.7(3)
O16 Mn6 O19 90.7(3)
O17 Mn6 Mn3 101.61(18)
O17 Mn6 Mn9 93.60(19)
O17 Mn6 O2 176.2(2)
O19 Mn6 Mn3 119.88(18)
O19 Mn6 Mn9 60.62(18)
O19 Mn6 O2 85.3(2)
O19 Mn6 N14 173.7(3)
O19 Mn6 O17 94.0(3)
Mn8 Mn7 Mn4 167.88(6)
O2 Mn7 Mn4 35.08(18)
O2 Mn7 Mn8 134.80(19)
O2 Mn7 O4 94.2(2)
O2 Mn7 O13 93.5(3)
O2 Mn7 O15 171.6(3)
O2 Mn7 O1 95.0(3)
O4 Mn7 Mn4 129.03(17)
O4 Mn7 Mn8 40.67(16)
O4 Mn7 O1 103.0(3)
O13 Mn7 Mn4 61.8(2)
O13 Mn7 Mn8 130.1(2)
O13 Mn7 O4 160.7(3)
O13 Mn7 O15 90.3(3)
O13 Mn7 O1 93.9(3)
O15 Mn7 Mn4 151.0(2)
O15 Mn7 Mn8 40.13(19)
O15 Mn7 O4 79.9(2)
O15 Mn7 O1 92.2(3)
O1 Mn7 Mn4 82.7(3)
O1 Mn7 Mn8 93.4(3)
Mn7 Mn8 Mn5 71.43(4)
O4 Mn8 Mn5 34.61(17)
O4 Mn8 Mn7 41.76(17)
O4 Mn8 O32 78.1(2)
O4 Mn8 N48 92.5(3)
O4 Mn8 O2AA 91.7(3)
O15 Mn8 Mn5 111.91(19)
O15 Mn8 Mn7 40.73(18)
O15 Mn8 O4 81.6(2)
O15 Mn8 O32 90.7(2)
O15 Mn8 N48 174.0(3)
O15 Mn8 O2AA 91.8(3)
O32 Mn8 Mn5 94.26(14)
O32 Mn8 Mn7 89.38(15)
N48 Mn8 Mn5 62.4(2)
N48 Mn8 Mn7 133.4(2)
N48 Mn8 O32 87.9(3)
N48 Mn8 O2AA 88.5(3)
O61 Mn8 Mn5 151.1(2)
O61 Mn8 Mn7 136.1(2)
O61 Mn8 O4 171.9(3)
O61 Mn8 O15 95.4(3)
O61 Mn8 O32 94.5(3)
O61 Mn8 N48 90.5(3)
O61 Mn8 O2AA 95.9(3)
O2AA Mn8 Mn5 74.9(2)
O2AA Mn8 Mn7 85.5(2)
O2AA Mn8 O32 169.0(2)
O3 Mn9 Mn6 31.40(16)
O3 Mn9 O5 90.7(2)
O3 Mn9 O7 174.8(2)
O3 Mn9 O12 92.3(2)
O3 Mn9 O22 91.6(2)
O3 Mn9 N35 89.5(3)
O5 Mn9 Mn6 118.71(17)
O5 Mn9 O12 84.8(2)
O5 Mn9 O22 94.9(2)
O5 Mn9 N35 172.1(3)
O7 Mn9 Mn6 144.05(18)
O7 Mn9 O5 92.2(2)
O7 Mn9 O12 83.6(2)
O7 Mn9 O22 92.5(2)
O7 Mn9 N35 87.0(3)
O12 Mn9 Mn6 81.53(15)
O22 Mn9 Mn6 101.94(17)
O22 Mn9 O12 176.1(2)
N35 Mn9 Mn6 59.8(2)
N35 Mn9 O12 87.3(2)
N35 Mn9 O22 92.9(3)
Mn1 O2 Mn6 97.2(2)
Mn4 O2 Mn1 98.0(3)
Mn4 O2 Mn6 99.3(3)
Mn7 O2 Mn1 133.9(3)
Mn7 O2 Mn4 110.5(3)
Mn7 O2 Mn6 112.2(3)
Mn3 O3 Mn6 117.3(3)
Mn3 O3 Mn9 119.1(3)
Mn6 O3 Mn9 117.1(3)
Mn5 O4 Mn3 112.1(2)
Mn5 O4 Mn7 132.9(3)
Mn5 O4 Mn8 110.2(3)
Mn7 O4 Mn3 98.3(2)
Mn8 O4 Mn3 101.0(2)
Mn8 O4 Mn7 97.6(2)
Mn9 O5 Mn5 94.7(2)
N31 O5 Mn5 101.1(4)
N31 O5 Mn9 116.0(5)
Mn2 O6 Mn5 98.7(3)
C81 O6 Mn2 122.8(6)
C81 O6 Mn5 123.3(6)
C49 O7 Mn9 120.2(5)
N48 O8 Mn5 120.8(5)
C15 S9 S11 94.6(10)
C56 O10 Mn1 125.1(7)
C17 S11 S9 91.4(9)
Mn1 O12 Mn2 109.6(3)
Mn1 O12 Mn5 131.6(3)
Mn1 O12 Mn9 112.4(3)
Mn2 O12 Mn5 97.3(3)
Mn2 O12 Mn9 102.4(2)
Mn5 O12 Mn9 99.5(2)
N47 O13 Mn7 121.6(5)
O18 N14 Mn6 114.1(5)
C68 N14 Mn6 127.3(6)
C68 N14 O18 118.0(7)
Mn8 O15 Mn7 99.1(3)
C46 O15 Mn7 126.5(6)
C46 O15 Mn8 122.9(7)
Mn6 O16 Mn4 99.6(3)
C50 O16 Mn4 125.6(5)
C50 O16 Mn6 119.2(6)
C74 O17 Mn6 129.0(6)
N14 O18 Mn3 114.5(4)
Mn6 O19 Mn1 95.5(2)
N35 O19 Mn1 103.5(4)
N35 O19 Mn6 115.2(5)
C4 S20 S34 90.0(8)
C40 O21 Mn2 126.6(6)
C63 O22 Mn9 126.1(6)
C56 O23 Mn2 131.4(6)
O61 C25 C53 123.4(9)
O61 C25 C98 118.9(10)
C98 C25 C53 117.7(10)
Mn4 O26 Mn1 99.9(3)
C8 O26 Mn1 126.2(7)
C8 O26 Mn4 124.7(7)
O37 N27 Mn2 112.5(5)
C77 N27 Mn2 128.2(7)
C77 N27 O37 118.9(7)
C39 O28 Mn3 122.5(6)
C54 C30 C72 119.8(8)
O5 N31 Mn3 113.9(4)
C60 N31 Mn3 128.8(6)
C60 N31 O5 116.8(7)
Mn3 O32 Mn8 98.6(2)
C38 O32 Mn3 121.2(5)
C38 O32 Mn8 122.8(5)
C38 C33 C60 120.8(7)
C73 C33 C38 118.3(8)
C73 C33 C60 120.7(8)
C106 S34 S20 93.7(8)
O19 N35 Mn9 113.1(5)
C76 N35 Mn9 130.7(6)
C76 N35 O19 115.4(7)
C78 O36 Mn4 128.6(8)
N27 O37 Mn1 121.2(5)
O32 C38 C33 122.9(7)
O32 C38 C58 119.4(8)
C58 C38 C33 117.5(8)
O21 C40 C80 117.9(9)
O21 C40 C113 122.8(8)
C80 C40 C113 119.3(9)
N47 C41 C62 120.7(10)
N47 C41 C104 119.4(10)
C104 C41 C62 119.8(10)
C50 C42 C51 120.0(10)
C69 C43 C71 120.7(9)
C59 C44 C80 121.6(11)
C73 C45 C126 119.5(9)
O13 N47 Mn4 112.8(6)
C41 N47 Mn4 129.6(8)
C41 N47 O13 117.4(8)
O8 N48 Mn8 113.6(5)
C65 N48 Mn8 128.4(6)
C65 N48 O8 117.3(7)
O7 C49 C83 117.2(8)
O7 C49 C143 122.6(8)
C83 C49 C143 120.0(7)
O16 C50 C42 116.9(8)
O16 C50 C71 122.3(8)
C42 C50 C71 120.8(8)
C42 C51 C69 120.3(10)
C65 C53 C25 122.6(9)
C84 C53 C25 119.0(9)
C84 C53 C65 118.5(10)
C30 C54 C143 121.9(9)
O10 C56 O23 125.8(9)
O10 C56 C105 117.0(9)
O23 C56 C105 117.2(9)
C126 C58 C38 123.2(10)
C44 C59 C79 119.8(10)
N31 C60 C33 119.2(8)
N31 C60 C70 118.6(8)
C33 C60 C70 122.2(8)
C25 O61 Mn8 127.2(6)
N48 C65 C52 118.1(8)
N48 C65 C53 119.8(9)
C53 C65 C52 122.2(8)
N14 C68 C55 120.3(8)
N14 C68 C71 118.2(8)
C71 C68 C55 121.4(8)
C43 C69 C51 119.7(9)
C43 C71 C68 119.2(8)
C50 C71 C43 118.4(8)
C50 C71 C68 122.4(8)
C83 C72 C30 120.2(9)
C45 C73 C33 122.0(10)
N35 C76 C66 120.3(8)
N35 C76 C143 118.0(8)
C143 C76 C66 121.5(7)
N27 C77 C85 120.0(9)
N27 C77 C113 120.2(8)
C113 C77 C85 119.8(8)
O36 C78 C104 124.0(12)
O36 C78 C6 118.7(14)
C104 C78 C6 117.3(13)
C59 C79 C113 120.4(11)
C44 C80 C40 120.2(11)
C49 C83 C72 120.4(9)
C95 C84 C53 122.9(12)
C98 C86 C95 120.9(11)
C158 C90 C105 112.7(12)
C84 C95 C86 117.1(11)
C25 C98 C86 122.4(12)
C158 C100 C106 120.5(13)
C78 C104 C41 123.4(12)
C10 C104 C41 117.7(13)
C10 C104 C78 118.9(13)
C56 C105 C90 112.6(11)
C100 C106 S34 111.1(15)
C114 C106 S34 113.1(17)
C114 C106 C100 108.6(18)
C40 C113 C77 123.1(8)
C79 C113 C40 118.6(9)
C79 C113 C77 118.3(9)
C4 C114 C106 101(2)
C58 C126 C45 119.6(9)
C49 C143 C76 122.1(7)
C54 C143 C49 117.6(8)
C54 C143 C76 120.3(8)
C90 C158 C100 114.5(13)
C5 O1 Mn7 120.6(9)
C5 O0AA Mn4 130.8(8)
C7 O2AA Mn8 131.8(8)
C7 O1AA Mn5 124.2(8)
O1 C5 C0AA 119.6(15)
O0AA C5 O1 129.4(12)
O0AA C5 C0AA 110.2(14)
C13 C6 C78 122.5(15)
O2AA C7 O1AA 126.4(12)
O2AA C7 C1AA 116.3(14)
O1AA C7 C1AA 116.6(15)
C23 C10 C104 120.0(15)
C6 C13 C23 119.9(14)
C21 C15 S9 115.9(18)
C26 C15 S9 112(2)
C26 C15 C21 108(2)
C26 C17 S11 107(2)
C35 C21 C15 107(2)
C10 C23 C13 121.3(14)
C17 C26 C15 116(3)
C3AA C0AA C5 113.5(19)
C21 C35 C3AA 101(2)
C114 C4 S20 109.9(17)
C0AA C3AA C35 113.6(18)
C2AA C1AA C7 113.6(18)
C11 C2AA C1AA 156(2)
C4AA S1 S2 90(2)
C6AA S2 S1 85(2)
C4AA C5AA C6AA 109(3)
C5AA C6AA S2 110(3)
C11 C9 C4AA 120(2)
C2AA C11 C9 115(2)
C5AA C4AA S1 111(2)
C9 C4AA S1 118(2)
C9 C4AA C5AA 122(3)
S1AA S0AA C12 88.3(18)

loop_
_geom_bond_atom_site_label_1
_geom_bond_atom_site_label_2
_geom_bond_distance
Mn1 Mn2 3.1616(18)
Mn1 Mn4 2.9783(19)
Mn1 O2 2.001(6)
Mn1 O10 2.112(7)
Mn1 O12 1.929(6)
Mn1 O19 2.463(6)
Mn1 O26 1.954(7)
Mn1 O37 1.940(6)
Mn2 Mn5 2.9349(17)
Mn2 O6 1.926(6)
Mn2 O12 1.941(6)
Mn2 O21 1.839(6)
Mn2 O23 2.137(7)
Mn2 N27 1.988(7)
Mn3 Mn6 3.2225(17)
Mn3 O3 1.886(5)
Mn3 O4 2.334(6)
Mn3 O18 1.941(6)
Mn3 O28 2.208(6)
Mn3 N31 1.989(7)
Mn3 O32 1.887(6)
Mn4 Mn7 3.1702(19)
Mn4 O2 1.946(6)
Mn4 O16 2.382(7)
Mn4 O26 1.937(7)
Mn4 O36 1.845(7)
Mn4 N47 2.007(9)
Mn4 O0AA 2.145(9)
Mn5 Mn8 3.1632(17)
Mn5 O4 1.915(6)
Mn5 O5 2.511(6)
Mn5 O6 1.943(6)
Mn5 O8 1.909(6)
Mn5 O12 1.970(6)
Mn5 O1AA 2.108(7)
Mn6 Mn9 3.2276(17)
Mn6 O2 2.340(6)
Mn6 O3 1.888(5)
Mn6 N14 1.978(7)
Mn6 O16 1.889(6)
Mn6 O17 2.186(6)
Mn6 O19 1.920(6)
Mn7 Mn8 2.9533(19)
Mn7 O2 1.912(6)
Mn7 O4 1.984(6)
Mn7 O13 1.934(7)
Mn7 O15 1.952(6)
Mn7 O1 2.101(7)
Mn8 O4 1.942(6)
Mn8 O15 1.928(7)
Mn8 O32 2.450(6)
Mn8 N48 1.981(8)
Mn8 O61 1.849(6)
Mn8 O2AA 2.154(8)
Mn9 O3 1.896(5)
Mn9 O5 1.931(6)
Mn9 O7 1.896(6)
Mn9 O12 2.332(6)
Mn9 O22 2.195(6)
Mn9 N35 1.980(7)
O5 N31 1.392(8)
O6 C81 1.397(13)
O7 C49 1.356(9)
O8 N48 1.357(10)
S9 S11 2.054(8)
S9 C15 1.79(3)
O10 C56 1.248(13)
S11 C17 1.86(3)
O13 N47 1.364(11)
N14 O18 1.386(9)
N14 C68 1.290(11)
O15 C46 1.439(13)
O16 C50 1.343(11)
O17 C74 1.431(11)
O19 N35 1.392(9)
S20 S34 2.222(11)
S20 C4 1.70(2)
O21 C40 1.336(11)
O22 C63 1.424(12)
O23 C56 1.275(12)
C25 C53 1.444(15)
C25 O61 1.316(13)
C25 C98 1.388(15)
O26 C8 1.372(13)
N27 O37 1.363(10)
N27 C77 1.286(12)
O28 C39 1.432(12)
C30 C54 1.358(14)
C30 C72 1.403(15)
N31 C60 1.291(11)
O32 C38 1.347(11)
C33 C38 1.432(12)
C33 C60 1.469(12)
C33 C73 1.394(13)
S34 C106 1.67(2)
N35 C76 1.276(11)
O36 C78 1.296(16)
C38 C58 1.397(13)
C40 C80 1.406(14)
C40 C113 1.414(14)
C41 N47 1.279(13)
C41 C62 1.492(15)
C41 C104 1.487(17)
C42 C50 1.381(13)
C42 C51 1.392(14)
C43 C69 1.380(14)
C43 C71 1.418(12)
C44 C59 1.355(18)
C44 C80 1.378(15)
C45 C73 1.379(14)
C45 C126 1.392(15)
N48 C65 1.334(11)
C49 C83 1.385(13)
C49 C143 1.427(12)
C50 C71 1.397(13)
C51 C69 1.393(16)
C52 C65 1.493(14)
C53 C65 1.438(14)
C53 C84 1.412(15)
C54 C143 1.412(12)
C55 C68 1.496(13)
C56 C105 1.500(14)
C58 C126 1.352(14)
C59 C79 1.405(16)
C60 C70 1.505(13)
C66 C76 1.512(12)
C68 C71 1.471(12)
C72 C83 1.385(12)
C76 C143 1.473(13)
C77 C85 1.509(14)
C77 C113 1.476(14)
C78 C104 1.42(2)
C78 C6 1.430(19)
C79 C113 1.406(13)
C84 C95 1.391(16)
C86 C95 1.42(2)
C86 C98 1.394(17)
C90 C105 1.545(19)
C90 C158 1.44(2)
C100 C106 1.63(3)
C100 C158 1.56(2)
C104 C10 1.418(19)
C106 C114 1.61(3)
C114 C4 1.46(3)
O1 C5 1.365(17)
O0AA C5 1.258(19)
O2AA C7 1.272(17)
O1AA C7 1.297(15)
C5 C0AA 1.51(2)
C6 C13 1.33(2)
C7 C1AA 1.473(18)
C10 C23 1.371(18)
C13 C23 1.39(2)
C15 C21 1.64(4)
C15 C26 1.49(3)
C17 C26 1.41(3)
C21 C35 1.54(3)
C0AA C3AA 1.38(2)
C35 C3AA 1.70(3)
C1AA C2AA 1.42(2)
C2AA C11 1.383(19)
S1 S2 2.05(2)
S1 C4AA 1.71(2)
S2 C6AA 1.78(3)
C5AA C6AA 1.49(2)
C5AA C4AA 1.449(19)
C9 C11 1.39(2)
C9 C4AA 1.43(2)
S0AA S1AA 1.86(4)
S0AA C12 2.00(5)
